data_7112144
loop_
_publ_author_name
'Dowoo Park'
'Na Young Choi'
'Seong-Jin Hong'
'Chang-Hee Lee'

_publ_section_title
;
 Unprecedented non-aromatic, conformationally locked dibenzohexaphyrin
 analogs carrying multiple meso-exocyclic double bonds
;
_journal_name_full Chem.Commun.
_journal_page_first 3689
_journal_paper_doi 10.1039/c3cc49380f
_journal_volume 50
_journal_year 2014
_chemical_formula_sum 'C66 H76 N4 O16'
_chemical_formula_weight 1181.31
_chemical_name_systematic
; 
 ? 
;
_space_group_IT_number 14
_symmetry_cell_setting monoclinic
_symmetry_space_group_name_Hall '-P 2yn'
_symmetry_space_group_name_H-M 'P 1 21/n 1'
_atom_sites_solution_hydrogens geom
_atom_sites_solution_primary direct
_atom_sites_solution_secondary difmap
_audit_creation_method SHELXL-97
_cell_angle_alpha 90.00
_cell_angle_beta 93.400(2)
_cell_angle_gamma 90.00
_cell_formula_units_Z 2
_cell_length_a 12.3538(10)
_cell_length_b 13.2468(11)
_cell_length_c 19.3848(16)
_cell_measurement_reflns_used 1671
_cell_measurement_temperature 293(2)
_cell_measurement_theta_max 18.44
_cell_measurement_theta_min 2.26
_cell_volume 3166.7(5)
_computing_cell_refinement 'Bruker SMART'
_computing_data_collection 'Bruker SMART'
_computing_data_reduction 'Bruker SAINT'
_computing_molecular_graphics 'Bruker SHELXTL'
_computing_publication_material 'Bruker SHELXTL'
_computing_structure_refinement 'SHELXL-97 (Sheldrick, 1997)'
_computing_structure_solution 'SHELXS-97 (Sheldrick, 1990)'
_diffrn_ambient_temperature 293(2)
_diffrn_measured_fraction_theta_full 0.998
_diffrn_measured_fraction_theta_max 0.998
_diffrn_measurement_device_type 'CCD area detector'
_diffrn_measurement_method 'phi and omega scans'
_diffrn_radiation_monochromator graphite
_diffrn_radiation_source 'fine-focus sealed tube'
_diffrn_radiation_type MoK\a
_diffrn_radiation_wavelength 0.71073
_diffrn_reflns_av_R_equivalents 0.0559
_diffrn_reflns_av_sigmaI/netI 0.1439
_diffrn_reflns_limit_h_max 15
_diffrn_reflns_limit_h_min -11
_diffrn_reflns_limit_k_max 16
_diffrn_reflns_limit_k_min -15
_diffrn_reflns_limit_l_max 23
_diffrn_reflns_limit_l_min -23
_diffrn_reflns_number 17442
_diffrn_reflns_theta_full 25.99
_diffrn_reflns_theta_max 25.99
_diffrn_reflns_theta_min 1.86
_exptl_absorpt_coefficient_mu 0.089
_exptl_absorpt_correction_type none
_exptl_crystal_colour colorless
_exptl_crystal_density_diffrn 1.239
_exptl_crystal_density_meas ?
_exptl_crystal_density_method 'not measured'
_exptl_crystal_description rod
_exptl_crystal_F_000 1256
_exptl_crystal_size_max 0.20
_exptl_crystal_size_mid 0.03
_exptl_crystal_size_min 0.03
_refine_diff_density_max 0.392
_refine_diff_density_min -0.228
_refine_diff_density_rms 0.035
_refine_ls_extinction_coef 0.0062(7)
_refine_ls_extinction_expression Fc^*^=kFc[1+0.001xFc^2^\l^3^/sin(2\q)]^-1/4^
_refine_ls_extinction_method SHELXL
_refine_ls_goodness_of_fit_ref 0.752
_refine_ls_hydrogen_treatment mixed
_refine_ls_matrix_type full
_refine_ls_number_parameters 403
_refine_ls_number_reflns 6205
_refine_ls_number_restraints 0
_refine_ls_restrained_S_all 0.752
_refine_ls_R_factor_all 0.1602
_refine_ls_R_factor_gt 0.0579
_refine_ls_shift/su_max 0.000
_refine_ls_shift/su_mean 0.000
_refine_ls_structure_factor_coef Fsqd
_refine_ls_weighting_details 'calc w=1/[\s^2^(Fo^2^)+(0.0753P)^2^+0.0000P] where P=(Fo^2^+2Fc^2^)/3'
_refine_ls_weighting_scheme calc
_refine_ls_wR_factor_gt 0.1435
_refine_ls_wR_factor_ref 0.1606
_reflns_number_gt 1957
_reflns_number_total 6205
_reflns_threshold_expression >2sigma(I)
_cod_data_source_file c3cc49380f2.cif
_cod_data_source_block yk634p21n
_cod_depositor_comments
;
The following automatic conversions were performed:

'_exptl_crystal_density_meas' value 'not measured' was changed to '?'
- the value is perceived as not measured.

Automatic conversion script
Id: cif_fix_values 3008 2015-01-20 13:52:24Z robertas 
;
_cod_original_sg_symbol_H-M P2(1)/n
_cod_database_code 7112144

loop_
_symmetry_equiv_pos_as_xyz
'x, y, z'
'-x+1/2, y+1/2, -z+1/2'
'-x, -y, -z'
'x-1/2, -y-1/2, z-1/2'

loop_
_atom_site_label
_atom_site_type_symbol
_atom_site_fract_x
_atom_site_fract_y
_atom_site_fract_z
_atom_site_U_iso_or_equiv
_atom_site_adp_type
_atom_site_occupancy
_atom_site_symmetry_multiplicity
_atom_site_calc_flag
_atom_site_refinement_flags
C1 C 0.2296(3) 0.7175(3) -0.0916(3) 0.147(2) Uani 1 1 d .
C2 C 0.2912(3) 0.8023(3) -0.1231(2) 0.0782(11) Uani 1 1 d .
C3 C 0.3436(3) 0.8076(3) -0.1831(2) 0.0879(12) Uani 1 1 d .
H3 H 0.3513 0.7554 -0.2145 0.105 Uiso 1 1 calc R
C4 C 0.3839(3) 0.9066(3) -0.1890(2) 0.0859(12) Uani 1 1 d .
H4 H 0.4231 0.9305 -0.2251 0.103 Uiso 1 1 calc R
C5 C 0.3565(3) 0.9613(3) -0.13363(19) 0.0659(9) Uani 1 1 d .
C6 C 0.3739(3) 1.0724(3) -0.11560(19) 0.0714(10) Uani 1 1 d .
C7 C 0.3427(3) 1.0945(2) -0.0441(2) 0.0683(10) Uani 1 1 d .
C8 C 0.4004(3) 1.1173(2) 0.0151(2) 0.0803(11) Uani 1 1 d .
H8 H 0.4751 1.1271 0.0195 0.096 Uiso 1 1 calc R
C9 C 0.3287(3) 1.1239(2) 0.06964(19) 0.0785(10) Uani 1 1 d .
H9 H 0.3479 1.1375 0.1158 0.094 Uiso 1 1 calc R
C10 C 0.2263(3) 1.1065(2) 0.04166(19) 0.0639(9) Uani 1 1 d .
C11 C 0.1191(2) 1.0909(2) 0.07317(16) 0.0634(9) Uani 1 1 d .
H11 H 0.0707 1.0585 0.0379 0.076 Uiso 1 1 calc R
C12 C 0.0617(3) 1.1851(2) 0.09659(16) 0.0598(9) Uani 1 1 d .
C13 C 0.1153(3) 1.2600(3) 0.13494(16) 0.0715(10) Uani 1 1 d .
H13 H 0.1901 1.2559 0.1434 0.086 Uiso 1 1 calc R
C14 C 0.0594(3) 1.3408(3) 0.16096(18) 0.0782(10) Uani 1 1 d .
H14 H 0.0962 1.3899 0.1874 0.094 Uiso 1 1 calc R
C15 C -0.0520(3) 1.3482(3) 0.14724(19) 0.0764(10) Uani 1 1 d .
H15 H -0.0892 1.4028 0.1645 0.092 Uiso 1 1 calc R
C16 C -0.1086(3) 1.2759(3) 0.1085(2) 0.0794(11) Uani 1 1 d .
C17 C -0.0489(3) 1.1955(3) 0.08363(17) 0.0709(10) Uani 1 1 d .
H17 H -0.0855 1.1465 0.0570 0.085 Uiso 1 1 calc R
C18 C 0.2692(4) 0.6552(5) -0.0548(4) 0.245(4) Uani 1 1 d .
C19 C 0.3879(5) 0.6438(5) -0.0329(5) 0.130(3) Uani 1 1 d .
C20 C 0.5645(3) 0.6071(3) -0.0647(2) 0.0987(13) Uani 1 1 d .
H20A H 0.5789 0.5519 -0.0326 0.118 Uiso 1 1 calc R
H20B H 0.5896 0.6691 -0.0424 0.118 Uiso 1 1 calc R
C21 C 0.6226(4) 0.5904(4) -0.1274(3) 0.164(2) Uani 1 1 d .
H21A H 0.6094 0.5228 -0.1438 0.246 Uiso 1 1 calc R
H21B H 0.6989 0.5998 -0.1173 0.246 Uiso 1 1 calc R
H21C H 0.5974 0.6376 -0.1624 0.246 Uiso 1 1 calc R
C22 C 0.2103(5) 0.5636(6) -0.0261(4) 0.138(3) Uani 1 1 d .
C23 C 0.1571(5) 0.3932(5) -0.0372(3) 0.182(3) Uani 1 1 d .
H23A H 0.2102 0.3480 -0.0150 0.219 Uiso 1 1 calc R
H23B H 0.1087 0.4146 -0.0024 0.219 Uiso 1 1 calc R
C24 C 0.0993(5) 0.3414(5) -0.0861(3) 0.196(3) Uani 1 1 d .
H24A H 0.0482 0.3858 -0.1099 0.294 Uiso 1 1 calc R
H24B H 0.0610 0.2876 -0.0650 0.294 Uiso 1 1 calc R
H24C H 0.1472 0.3138 -0.1184 0.294 Uiso 1 1 calc R
C25 C 0.4948(3) 1.0992(3) -0.12235(19) 0.0962(13) Uani 1 1 d .
H25A H 0.5054 1.1701 -0.1144 0.144 Uiso 1 1 calc R
H25B H 0.5153 1.0825 -0.1680 0.144 Uiso 1 1 calc R
H25C H 0.5387 1.0615 -0.0889 0.144 Uiso 1 1 calc R
C26 C 0.3052(3) 1.1370(3) -0.16813(19) 0.0950(12) Uani 1 1 d .
H26A H 0.2299 1.1212 -0.1649 0.143 Uiso 1 1 calc R
H26B H 0.3262 1.1227 -0.2140 0.143 Uiso 1 1 calc R
H26C H 0.3170 1.2073 -0.1581 0.143 Uiso 1 1 calc R
C27 C 0.1344(2) 1.0151(2) 0.13441(16) 0.0618(9) Uani 1 1 d .
H27 H 0.1824 1.0453 0.1708 0.074 Uiso 1 1 calc R
C28 C 0.1813(3) 0.9153(3) 0.1132(2) 0.0716(10) Uani 1 1 d .
C29 C 0.2446(4) 0.7579(3) 0.1581(3) 0.148(2) Uani 1 1 d .
H29A H 0.2337 0.7409 0.1095 0.178 Uiso 1 1 calc R
H29B H 0.3216 0.7533 0.1707 0.178 Uiso 1 1 calc R
C30 C 0.1888(5) 0.6889(4) 0.1972(3) 0.172(2) Uani 1 1 d .
H30A H 0.1941 0.7090 0.2449 0.258 Uiso 1 1 calc R
H30B H 0.2201 0.6230 0.1928 0.258 Uiso 1 1 calc R
H30C H 0.1140 0.6872 0.1808 0.258 Uiso 1 1 calc R
C31 C 0.0250(3) 0.9960(3) 0.1623(2) 0.0671(10) Uani 1 1 d .
C32 C -0.0922(3) 1.0322(3) 0.25107(19) 0.0990(13) Uani 1 1 d .
H32A H -0.1489 1.0449 0.2154 0.119 Uiso 1 1 calc R
H32B H -0.1029 0.9655 0.2701 0.119 Uiso 1 1 calc R
C33 C -0.0945(4) 1.1081(3) 0.3050(2) 0.1333(18) Uani 1 1 d .
H33A H -0.0341 1.0982 0.3377 0.200 Uiso 1 1 calc R
H33B H -0.1609 1.1022 0.3280 0.200 Uiso 1 1 calc R
H33C H -0.0902 1.1741 0.2848 0.200 Uiso 1 1 calc R
N1 N 0.2997(2) 0.8963(2) -0.09342(18) 0.0689(8) Uani 1 1 d .
N2 N 0.2346(3) 1.0895(2) -0.02755(16) 0.0663(8) Uani 1 1 d .
O1 O 0.4222(3) 0.6621(3) 0.0232(2) 0.1312(15) Uani 1 1 d .
O2 O 0.4510(3) 0.6137(2) -0.08191(18) 0.1160(11) Uani 1 1 d .
O3 O 0.1649(3) 0.5716(3) 0.0253(2) 0.1543(16) Uani 1 1 d .
O4 O 0.2136(3) 0.4820(4) -0.0617(2) 0.1494(18) Uani 1 1 d .
O5 O 0.19207(19) 0.88889(18) 0.05551(14) 0.0885(8) Uani 1 1 d .
O6 O 0.2082(2) 0.8612(2) 0.16880(14) 0.1046(9) Uani 1 1 d .
O7 O -0.0454(2) 0.94770(19) 0.13068(13) 0.0853(8) Uani 1 1 d .
O8 O 0.01506(18) 1.03942(17) 0.22246(12) 0.0773(7) Uani 1 1 d .
H1N H 0.279(2) 0.911(2) -0.0465(15) 0.069(10) Uiso 1 1 d .
H2N H 0.173(3) 1.067(2) -0.0585(16) 0.079(11) Uiso 1 1 d .

loop_
_atom_site_aniso_label
_atom_site_aniso_U_11
_atom_site_aniso_U_22
_atom_site_aniso_U_33
_atom_site_aniso_U_23
_atom_site_aniso_U_13
_atom_site_aniso_U_12
C1 0.037(3) 0.093(3) 0.308(7) 0.113(4) -0.025(3) -0.012(2)
C2 0.059(3) 0.057(3) 0.117(3) 0.020(3) 0.000(2) -0.001(2)
C3 0.093(3) 0.063(3) 0.109(3) -0.005(2) 0.013(3) 0.003(2)
C4 0.103(3) 0.070(3) 0.088(3) 0.002(2) 0.034(2) 0.004(2)
C5 0.062(2) 0.063(2) 0.074(3) 0.011(2) 0.0159(19) -0.0079(19)
C6 0.066(2) 0.065(3) 0.087(3) 0.006(2) 0.030(2) -0.0078(19)
C7 0.057(3) 0.065(2) 0.085(3) 0.002(2) 0.018(2) -0.0168(19)
C8 0.052(2) 0.080(3) 0.111(3) -0.013(2) 0.019(3) -0.0196(19)
C9 0.063(3) 0.087(3) 0.085(3) -0.019(2) 0.005(2) -0.014(2)
C10 0.059(3) 0.065(2) 0.068(3) -0.0052(19) 0.012(2) -0.0108(18)
C11 0.056(2) 0.072(2) 0.064(2) -0.007(2) 0.0103(18) -0.0088(18)
C12 0.053(2) 0.068(2) 0.059(2) -0.0005(19) 0.0044(18) -0.0119(19)
C13 0.056(2) 0.087(3) 0.071(2) -0.009(2) 0.0029(19) -0.002(2)
C14 0.067(3) 0.083(3) 0.085(3) -0.015(2) 0.006(2) 0.000(2)
C15 0.063(3) 0.071(3) 0.096(3) 0.017(2) 0.016(2) 0.008(2)
C16 0.069(3) 0.051(2) 0.117(3) 0.024(2) -0.006(2) -0.008(2)
C17 0.064(3) 0.064(3) 0.083(3) 0.016(2) -0.010(2) -0.015(2)
C18 0.046(3) 0.257(7) 0.423(10) 0.291(7) -0.048(4) -0.041(3)
C19 0.072(5) 0.094(4) 0.221(9) 0.096(5) -0.014(5) -0.020(3)
C20 0.072(3) 0.087(3) 0.135(4) 0.003(3) -0.015(3) 0.001(2)
C21 0.135(4) 0.214(6) 0.147(4) -0.045(4) 0.033(4) -0.077(4)
C22 0.065(3) 0.192(7) 0.154(7) 0.119(6) -0.024(4) -0.031(5)
C23 0.223(7) 0.199(6) 0.123(5) 0.047(5) -0.005(4) -0.125(5)
C24 0.195(7) 0.217(7) 0.175(6) 0.013(5) 0.001(5) -0.029(5)
C25 0.081(3) 0.084(3) 0.129(3) -0.008(2) 0.048(2) -0.022(2)
C26 0.104(3) 0.077(3) 0.108(3) 0.017(2) 0.042(3) 0.003(2)
C27 0.057(2) 0.070(2) 0.060(2) -0.0055(19) 0.0148(18) -0.0054(18)
C28 0.063(2) 0.076(3) 0.077(3) -0.005(3) 0.015(2) -0.003(2)
C29 0.194(5) 0.075(3) 0.187(5) 0.023(3) 0.103(4) 0.047(3)
C30 0.252(7) 0.086(4) 0.181(5) -0.005(4) 0.031(5) -0.022(4)
C31 0.072(3) 0.066(3) 0.065(3) 0.003(2) 0.014(2) 0.000(2)
C32 0.089(3) 0.117(3) 0.094(3) -0.005(3) 0.031(2) 0.018(3)
C33 0.144(4) 0.127(4) 0.135(4) -0.022(3) 0.061(3) 0.050(3)
N1 0.0628(19) 0.070(2) 0.075(2) 0.014(2) 0.0146(17) -0.0049(16)
N2 0.059(2) 0.079(2) 0.062(2) -0.0021(16) 0.0142(17) -0.0157(16)
O1 0.080(3) 0.120(3) 0.195(4) -0.007(3) 0.018(3) 0.0090(19)
O2 0.074(3) 0.136(3) 0.134(3) 0.041(2) -0.029(2) -0.0275(19)
O3 0.187(4) 0.123(3) 0.154(3) 0.033(3) 0.018(3) -0.066(2)
O4 0.133(3) 0.193(5) 0.124(3) 0.066(3) 0.028(2) -0.024(3)
O5 0.096(2) 0.0902(19) 0.0798(18) -0.0140(16) 0.0129(15) 0.0042(14)
O6 0.144(3) 0.085(2) 0.0875(19) 0.0162(17) 0.0349(17) 0.0325(17)
O7 0.0724(18) 0.0915(19) 0.0941(19) -0.0095(15) 0.0216(15) -0.0242(14)
O8 0.0764(17) 0.0938(18) 0.0634(16) -0.0068(14) 0.0203(13) 0.0099(13)

loop_
_atom_type_symbol
_atom_type_description
_atom_type_scat_dispersion_real
_atom_type_scat_dispersion_imag
_atom_type_scat_source
C C 0.0033 0.0016 'International Tables Vol C Tables 4.2.6.8 and 6.1.1.4'
H H 0.0000 0.0000 'International Tables Vol C Tables 4.2.6.8 and 6.1.1.4'
N N 0.0061 0.0033 'International Tables Vol C Tables 4.2.6.8 and 6.1.1.4'
O O 0.0106 0.0060 'International Tables Vol C Tables 4.2.6.8 and 6.1.1.4'

loop_
_geom_angle_atom_site_label_1
_geom_angle_atom_site_label_2
_geom_angle_atom_site_label_3
_geom_angle
_geom_angle_site_symmetry_3
C18 C1 C2 124.5(4) .
C18 C1 C16 122.7(4) 3_575
C2 C1 C16 112.7(3) 3_575
C3 C2 N1 106.3(3) .
C3 C2 C1 131.4(5) .
N1 C2 C1 122.3(4) .
C2 C3 C4 107.7(3) .
C2 C3 H3 126.1 .
C4 C3 H3 126.1 .
C5 C4 C3 109.2(3) .
C5 C4 H4 125.4 .
C3 C4 H4 125.4 .
C4 C5 N1 105.8(3) .
C4 C5 C6 131.3(3) .
N1 C5 C6 122.8(3) .
C7 C6 C5 111.3(3) .
C7 C6 C26 110.0(3) .
C5 C6 C26 108.6(3) .
C7 C6 C25 109.7(3) .
C5 C6 C25 109.0(3) .
C26 C6 C25 108.2(3) .
C8 C7 N2 106.3(3) .
C8 C7 C6 133.0(3) .
N2 C7 C6 120.6(4) .
C7 C8 C9 108.9(3) .
C7 C8 H8 125.5 .
C9 C8 H8 125.5 .
C10 C9 C8 107.3(3) .
C10 C9 H9 126.3 .
C8 C9 H9 126.3 .
C9 C10 N2 107.2(3) .
C9 C10 C11 132.7(3) .
N2 C10 C11 119.6(3) .
C10 C11 C12 116.5(3) .
C10 C11 C27 109.1(3) .
C12 C11 C27 109.9(2) .
C10 C11 H11 107.0 .
C12 C11 H11 107.0 .
C27 C11 H11 107.0 .
C17 C12 C13 117.6(3) .
C17 C12 C11 120.1(3) .
C13 C12 C11 122.2(3) .
C12 C13 C14 121.1(3) .
C12 C13 H13 119.5 .
C14 C13 H13 119.5 .
C13 C14 C15 119.6(3) .
C13 C14 H14 120.2 .
C15 C14 H14 120.2 .
C16 C15 C14 121.3(3) .
C16 C15 H15 119.4 .
C14 C15 H15 119.4 .
C15 C16 C17 117.1(3) .
C15 C16 C1 122.7(4) 3_575
C17 C16 C1 120.2(4) 3_575
C12 C17 C16 123.4(3) .
C12 C17 H17 118.3 .
C16 C17 H17 118.3 .
C1 C18 C19 127.1(4) .
C1 C18 C22 125.7(4) .
C19 C18 C22 107.0(4) .
O1 C19 O2 122.1(6) .
O1 C19 C18 122.2(9) .
O2 C19 C18 115.6(7) .
O2 C20 C21 109.7(4) .
O2 C20 H20A 109.7 .
C21 C20 H20A 109.7 .
O2 C20 H20B 109.7 .
C21 C20 H20B 109.7 .
H20A C20 H20B 108.2 .
C20 C21 H21A 109.5 .
C20 C21 H21B 109.5 .
H21A C21 H21B 109.5 .
C20 C21 H21C 109.5 .
H21A C21 H21C 109.5 .
H21B C21 H21C 109.5 .
O3 C22 O4 124.2(7) .
O3 C22 C18 119.7(9) .
O4 C22 C18 116.1(8) .
C24 C23 O4 115.3(5) .
C24 C23 H23A 108.4 .
O4 C23 H23A 108.4 .
C24 C23 H23B 108.4 .
O4 C23 H23B 108.4 .
H23A C23 H23B 107.5 .
C23 C24 H24A 109.5 .
C23 C24 H24B 109.5 .
H24A C24 H24B 109.5 .
C23 C24 H24C 109.5 .
H24A C24 H24C 109.5 .
H24B C24 H24C 109.5 .
C6 C25 H25A 109.5 .
C6 C25 H25B 109.5 .
H25A C25 H25B 109.5 .
C6 C25 H25C 109.5 .
H25A C25 H25C 109.5 .
H25B C25 H25C 109.5 .
C6 C26 H26A 109.5 .
C6 C26 H26B 109.5 .
H26A C26 H26B 109.5 .
C6 C26 H26C 109.5 .
H26A C26 H26C 109.5 .
H26B C26 H26C 109.5 .
C31 C27 C28 108.5(3) .
C31 C27 C11 108.1(3) .
C28 C27 C11 112.9(3) .
C31 C27 H27 109.1 .
C28 C27 H27 109.1 .
C11 C27 H27 109.1 .
O5 C28 O6 124.9(4) .
O5 C28 C27 125.5(4) .
O6 C28 C27 109.6(3) .
C30 C29 O6 111.8(4) .
C30 C29 H29A 109.3 .
O6 C29 H29A 109.3 .
C30 C29 H29B 109.3 .
O6 C29 H29B 109.3 .
H29A C29 H29B 107.9 .
C29 C30 H30A 109.5 .
C29 C30 H30B 109.5 .
H30A C30 H30B 109.5 .
C29 C30 H30C 109.5 .
H30A C30 H30C 109.5 .
H30B C30 H30C 109.5 .
O7 C31 O8 125.2(3) .
O7 C31 C27 122.5(3) .
O8 C31 C27 112.3(3) .
C33 C32 O8 106.5(3) .
C33 C32 H32A 110.4 .
O8 C32 H32A 110.4 .
C33 C32 H32B 110.4 .
O8 C32 H32B 110.4 .
H32A C32 H32B 108.6 .
C32 C33 H33A 109.5 .
C32 C33 H33B 109.5 .
H33A C33 H33B 109.5 .
C32 C33 H33C 109.5 .
H33A C33 H33C 109.5 .
H33B C33 H33C 109.5 .
C2 N1 C5 111.0(3) .
C2 N1 H1N 123.4(16) .
C5 N1 H1N 124.9(17) .
C10 N2 C7 110.2(3) .
C10 N2 H2N 123.0(16) .
C7 N2 H2N 126.2(16) .
C19 O2 C20 117.6(4) .
C22 O4 C23 118.2(5) .
C28 O6 C29 117.3(3) .
C31 O8 C32 116.2(3) .

loop_
_geom_bond_atom_site_label_1
_geom_bond_atom_site_label_2
_geom_bond_distance
_geom_bond_site_symmetry_2
C1 C18 1.178(5) .
C1 C2 1.506(5) .
C1 C16 1.513(5) 3_575
C2 C3 1.367(4) .
C2 N1 1.374(4) .
C3 C4 1.408(4) .
C3 H3 0.9300 .
C4 C5 1.354(4) .
C4 H4 0.9300 .
C5 N1 1.381(4) .
C5 C6 1.524(4) .
C6 C7 1.490(4) .
C6 C26 1.545(5) .
C6 C25 1.549(4) .
C7 C8 1.349(4) .
C7 N2 1.392(4) .
C8 C9 1.422(4) .
C8 H8 0.9300 .
C9 C10 1.366(4) .
C9 H9 0.9300 .
C10 N2 1.370(4) .
C10 C11 1.506(4) .
C11 C12 1.518(4) .
C11 C27 1.558(4) .
C11 H11 0.9800 .
C12 C17 1.381(4) .
C12 C13 1.384(4) .
C13 C14 1.386(4) .
C13 H13 0.9300 .
C14 C15 1.390(4) .
C14 H14 0.9300 .
C15 C16 1.381(4) .
C15 H15 0.9300 .
C16 C17 1.398(4) .
C16 C1 1.513(5) 3_575
C17 H17 0.9300 .
C18 C19 1.509(7) .
C18 C22 1.537(8) .
C19 O1 1.171(7) .
C19 O2 1.325(8) .
C20 O2 1.425(4) .
C20 C21 1.466(5) .
C20 H20A 0.9700 .
C20 H20B 0.9700 .
C21 H21A 0.9600 .
C21 H21B 0.9600 .
C21 H21C 0.9600 .
C22 O3 1.177(7) .
C22 O4 1.283(8) .
C23 C24 1.341(6) .
C23 O4 1.462(6) .
C23 H23A 0.9700 .
C23 H23B 0.9700 .
C24 H24A 0.9600 .
C24 H24B 0.9600 .
C24 H24C 0.9600 .
C25 H25A 0.9600 .
C25 H25B 0.9600 .
C25 H25C 0.9600 .
C26 H26A 0.9600 .
C26 H26B 0.9600 .
C26 H26C 0.9600 .
C27 C31 1.506(4) .
C27 C28 1.510(4) .
C27 H27 0.9800 .
C28 O5 1.187(4) .
C28 O6 1.320(4) .
C29 C30 1.396(5) .
C29 O6 1.459(4) .
C29 H29A 0.9700 .
C29 H29B 0.9700 .
C30 H30A 0.9600 .
C30 H30B 0.9600 .
C30 H30C 0.9600 .
C31 O7 1.216(4) .
C31 O8 1.313(4) .
C32 C33 1.451(5) .
C32 O8 1.470(4) .
C32 H32A 0.9700 .
C32 H32B 0.9700 .
C33 H33A 0.9600 .
C33 H33B 0.9600 .
C33 H33C 0.9600 .
N1 H1N 0.98(3) .
N2 H2N 0.99(3) .

loop_
_geom_torsion_atom_site_label_1
_geom_torsion_atom_site_label_2
_geom_torsion_atom_site_label_3
_geom_torsion_atom_site_label_4
_geom_torsion
_geom_torsion_site_symmetry_1
_geom_torsion_site_symmetry_4
C18 C1 C2 C3 87.9(9) . .
C16 C1 C2 C3 -95.7(5) 3_575 .
C18 C1 C2 N1 -95.1(8) . .
C16 C1 C2 N1 81.3(5) 3_575 .
N1 C2 C3 C4 0.1(4) . .
C1 C2 C3 C4 177.5(4) . .
C2 C3 C4 C5 -0.2(4) . .
C3 C4 C5 N1 0.3(4) . .
C3 C4 C5 C6 -176.4(3) . .
C4 C5 C6 C7 -172.2(4) . .
N1 C5 C6 C7 11.6(5) . .
C4 C5 C6 C26 66.6(4) . .
N1 C5 C6 C26 -109.6(3) . .
C4 C5 C6 C25 -51.1(5) . .
N1 C5 C6 C25 132.8(3) . .
C5 C6 C7 C8 109.1(4) . .
C26 C6 C7 C8 -130.4(4) . .
C25 C6 C7 C8 -11.5(5) . .
C5 C6 C7 N2 -67.9(4) . .
C26 C6 C7 N2 52.6(4) . .
C25 C6 C7 N2 171.4(3) . .
N2 C7 C8 C9 1.6(4) . .
C6 C7 C8 C9 -175.8(3) . .
C7 C8 C9 C10 -1.1(4) . .
C8 C9 C10 N2 0.2(4) . .
C8 C9 C10 C11 171.4(3) . .
C9 C10 C11 C12 79.3(5) . .
N2 C10 C11 C12 -110.4(3) . .
C9 C10 C11 C27 -45.8(5) . .
N2 C10 C11 C27 124.5(3) . .
C10 C11 C12 C17 137.8(3) . .
C27 C11 C12 C17 -97.5(3) . .
C10 C11 C12 C13 -46.4(4) . .
C27 C11 C12 C13 78.3(3) . .
C17 C12 C13 C14 1.8(5) . .
C11 C12 C13 C14 -174.2(3) . .
C12 C13 C14 C15 -1.3(5) . .
C13 C14 C15 C16 0.4(5) . .
C14 C15 C16 C17 -0.1(5) . .
C14 C15 C16 C1 -179.0(4) . 3_575
C13 C12 C17 C16 -1.5(5) . .
C11 C12 C17 C16 174.6(3) . .
C15 C16 C17 C12 0.7(5) . .
C1 C16 C17 C12 179.5(3) 3_575 .
C2 C1 C18 C19 -2.0(14) . .
C16 C1 C18 C19 -178.0(8) 3_575 .
C2 C1 C18 C22 -175.2(7) . .
C16 C1 C18 C22 8.7(14) 3_575 .
C1 C18 C19 O1 108.2(10) . .
C22 C18 C19 O1 -77.5(9) . .
C1 C18 C19 O2 -70.4(11) . .
C22 C18 C19 O2 103.9(7) . .
C1 C18 C22 O3 -86.6(11) . .
C19 C18 C22 O3 99.0(8) . .
C1 C18 C22 O4 92.7(11) . .
C19 C18 C22 O4 -81.7(8) . .
C10 C11 C27 C31 -176.7(3) . .
C12 C11 C27 C31 54.5(3) . .
C10 C11 C27 C28 -56.7(3) . .
C12 C11 C27 C28 174.5(3) . .
C31 C27 C28 O5 109.4(4) . .
C11 C27 C28 O5 -10.3(5) . .
C31 C27 C28 O6 -70.2(4) . .
C11 C27 C28 O6 170.1(3) . .
C28 C27 C31 O7 -51.9(4) . .
C11 C27 C31 O7 70.8(4) . .
C28 C27 C31 O8 129.9(3) . .
C11 C27 C31 O8 -107.4(3) . .
C3 C2 N1 C5 0.1(4) . .
C1 C2 N1 C5 -177.7(3) . .
C4 C5 N1 C2 -0.2(4) . .
C6 C5 N1 C2 176.8(3) . .
C9 C10 N2 C7 0.8(4) . .
C11 C10 N2 C7 -171.8(3) . .
C8 C7 N2 C10 -1.5(4) . .
C6 C7 N2 C10 176.2(3) . .
O1 C19 O2 C20 -2.0(8) . .
C18 C19 O2 C20 176.6(4) . .
C21 C20 O2 C19 -170.0(4) . .
O3 C22 O4 C23 0.4(10) . .
C18 C22 O4 C23 -178.9(4) . .
C24 C23 O4 C22 136.2(7) . .
O5 C28 O6 C29 -5.8(5) . .
C27 C28 O6 C29 173.8(3) . .
C30 C29 O6 C28 -129.1(5) . .
O7 C31 O8 C32 -3.2(5) . .
C27 C31 O8 C32 175.0(3) . .
C33 C32 O8 C31 -163.4(3) . .
